data_2234198
loop_
_publ_author_name
'Liu, Kun'

_publ_section_title
;
 Poly[(\m~4~-benzene-1,3,5-tricarboxylato)bis(<i>N</i>,<i>N</i>-dimethylacetamide)terbium(III)]
;
_journal_coeditor_code GO2045
_journal_issue 4
_journal_name_full 'Acta Crystallographica Section E'
_journal_page_first m415
_journal_paper_doi 10.1107/S1600536812010264
_journal_volume 68
_journal_year 2012
_chemical_formula_iupac '[Tb (C9 H3 O6) (C4 H9 N O)2]'
_chemical_formula_moiety 'C17 H21 N2 O8 Tb'
_chemical_formula_sum 'C17 H21 N2 O8 Tb'
_chemical_formula_weight 540.28
_chemical_name_systematic
;
Poly[(\m~4~-benzene-1,3,5-tricarboxylato)bis(<i>N</i>,<i>N</i>-
dimethylacetamide)terbium(III)]
;
_space_group_IT_number 14
_symmetry_cell_setting monoclinic
_symmetry_space_group_name_Hall '-P 2yn'
_symmetry_space_group_name_H-M 'P 1 21/n 1'
_atom_sites_solution_hydrogens geom
_atom_sites_solution_primary direct
_atom_sites_solution_secondary difmap
_audit_creation_method SHELXL-97
_cell_angle_alpha 90.00
_cell_angle_beta 102.2540(10)
_cell_angle_gamma 90.00
_cell_formula_units_Z 4
_cell_length_a 10.8924(6)
_cell_length_b 16.7740(9)
_cell_length_c 10.9631(6)
_cell_measurement_reflns_used 2246
_cell_measurement_temperature 273(2)
_cell_measurement_theta_max 22.4025
_cell_measurement_theta_min 2.2557
_cell_volume 1957.42(18)
_computing_cell_refinement 'SAINT (Bruker, 2004)'
_computing_data_collection 'APEX2 (Bruker, 2004)'
_computing_data_reduction 'SAINT (Bruker, 2004)'
_computing_molecular_graphics 'SHELXTL (Sheldrick, 2008<i>b</i>)'
_computing_publication_material 'SHELXTL (Sheldrick, 2008<i>b</i>)'
_computing_structure_refinement 'SHELXL97 (Sheldrick, 2008<i>b</i>)'
_computing_structure_solution 'SHELXS97 (Sheldrick, 2008<i>b</i>)'
_diffrn_ambient_temperature 273(2)
_diffrn_detector_area_resol_mean 8.33
_diffrn_measured_fraction_theta_full 0.999
_diffrn_measured_fraction_theta_max 0.999
_diffrn_measurement_device_type 'Bruker APEXII CCD'
_diffrn_measurement_method 'phi and omega scans'
_diffrn_radiation_monochromator graphite
_diffrn_radiation_source 'fine-focus sealed tube'
_diffrn_radiation_type MoK\a
_diffrn_radiation_wavelength 0.71073
_diffrn_reflns_av_R_equivalents 0.0547
_diffrn_reflns_av_sigmaI/netI 0.0764
_diffrn_reflns_limit_h_max 12
_diffrn_reflns_limit_h_min -12
_diffrn_reflns_limit_k_max 19
_diffrn_reflns_limit_k_min -17
_diffrn_reflns_limit_l_max 13
_diffrn_reflns_limit_l_min -13
_diffrn_reflns_number 10235
_diffrn_reflns_theta_full 25.00
_diffrn_reflns_theta_max 25.00
_diffrn_reflns_theta_min 2.26
_exptl_absorpt_coefficient_mu 3.659
_exptl_absorpt_correction_T_max 0.3223
_exptl_absorpt_correction_T_min 0.2175
_exptl_absorpt_correction_type multi-scan
_exptl_absorpt_process_details '(SADABS; Sheldrick, 2008<i>a</i>)'
_exptl_crystal_colour colourless
_exptl_crystal_density_diffrn 1.833
_exptl_crystal_density_method 'not measured'
_exptl_crystal_description rod
_exptl_crystal_F_000 1064
_exptl_crystal_size_max 0.60
_exptl_crystal_size_mid 0.40
_exptl_crystal_size_min 0.40
_refine_diff_density_max 1.521
_refine_diff_density_min -0.788
_refine_ls_extinction_method none
_refine_ls_goodness_of_fit_ref 0.894
_refine_ls_hydrogen_treatment constr
_refine_ls_matrix_type full
_refine_ls_number_parameters 259
_refine_ls_number_reflns 3433
_refine_ls_number_restraints 24
_refine_ls_restrained_S_all 0.915
_refine_ls_R_factor_all 0.0565
_refine_ls_R_factor_gt 0.0336
_refine_ls_shift/su_max 0.002
_refine_ls_shift/su_mean 0.000
_refine_ls_structure_factor_coef Fsqd
_refine_ls_weighting_details 'calc w=1/[\s^2^(Fo^2^)+(0.0188P)^2^+0.0000P] where P=(Fo^2^+2Fc^2^)/3'
_refine_ls_weighting_scheme calc
_refine_ls_wR_factor_gt 0.0620
_refine_ls_wR_factor_ref 0.0656
_reflns_number_gt 2385
_reflns_number_total 3433
_reflns_threshold_expression I>2sigma(I)
_cod_data_source_file go2045.cif
_cod_data_source_block I
_cod_original_sg_symbol_H-M 'P 21/n'
_cod_database_code 2234198
_cod_database_fobs_code 2234198

loop_
_symmetry_equiv_pos_as_xyz
'x, y, z'
'-x+1/2, y+1/2, -z+1/2'
'-x, -y, -z'
'x-1/2, -y-1/2, z-1/2'

loop_
_atom_site_type_symbol
_atom_site_label
_atom_site_fract_x
_atom_site_fract_y
_atom_site_fract_z
_atom_site_U_iso_or_equiv
_atom_site_adp_type
_atom_site_calc_flag
_atom_site_refinement_flags
_atom_site_occupancy
_atom_site_symmetry_multiplicity
Tb Tb1 0.65099(3) 0.112365(17) -0.08321(3) 0.02780(11) Uani d . 1 1
C C1 0.6570(6) 0.2120(4) 0.1214(6) 0.0390(17) Uani d . 1 1
C C2 0.6452(6) 0.2784(4) 0.2122(6) 0.0344(16) Uani d . 1 1
C C3 0.7451(6) 0.3279(3) 0.2632(6) 0.0337(16) Uani d . 1 1
H H3 0.8227 0.3194 0.2428 0.040 Uiso calc R 1 1
C C4 0.7325(5) 0.3896(4) 0.3438(5) 0.0283(14) Uani d . 1 1
C C5 0.6154(5) 0.4017(3) 0.3746(5) 0.0326(16) Uani d . 1 1
H H5 0.6065 0.4423 0.4298 0.039 Uiso calc R 1 1
C C6 0.5112(6) 0.3539(4) 0.3241(6) 0.0324(16) Uani d . 1 1
C C7 0.5287(6) 0.2932(4) 0.2434(6) 0.0372(17) Uani d . 1 1
H H7 0.4607 0.2610 0.2087 0.045 Uiso calc R 1 1
C C8 0.8415(6) 0.4454(4) 0.3953(6) 0.0311(15) Uani d . 1 1
C C9 0.3875(6) 0.3652(4) 0.3574(6) 0.0303(16) Uani d . 1 1
C C10 0.5469(7) 0.2846(5) -0.2411(8) 0.062(2) Uani d . 1 1
C C11 0.5890(9) 0.2864(5) -0.3628(8) 0.097(3) Uani d . 1 1
H H11A 0.6323 0.2377 -0.3727 0.145 Uiso calc R 1 1
H H11B 0.6446 0.3307 -0.3633 0.145 Uiso calc R 1 1
H H11C 0.5172 0.2918 -0.4302 0.145 Uiso calc R 1 1
C C12 0.4520(11) 0.3475(6) -0.0923(11) 0.138(5) Uani d . 1 1
H H12A 0.4480 0.2935 -0.0647 0.208 Uiso calc R 1 1
H H12B 0.3688 0.3694 -0.1135 0.208 Uiso calc R 1 1
H H12C 0.5023 0.3786 -0.0267 0.208 Uiso calc R 1 1
C C13 0.4954(11) 0.4249(6) -0.2661(10) 0.131(4) Uani d U 1 1
H H13A 0.5156 0.4176 -0.3464 0.196 Uiso calc R 1 1
H H13B 0.5519 0.4630 -0.2189 0.196 Uiso calc R 1 1
H H13C 0.4107 0.4440 -0.2767 0.196 Uiso calc R 1 1
C C14 0.6376(9) -0.0207(8) -0.3242(9) 0.094(4) Uani d U 1 1
C C15 0.5893(11) -0.0955(5) -0.2590(11) 0.131(5) Uani d . 1 1
H H15A 0.6059 -0.1434 -0.3006 0.197 Uiso calc R 1 1
H H15B 0.5005 -0.0907 -0.2640 0.197 Uiso calc R 1 1
H H15C 0.6321 -0.0977 -0.1730 0.197 Uiso calc R 1 1
C C16 0.6552(11) -0.1129(6) -0.4926(10) 0.140(5) Uani d . 1 1
H H16A 0.6042 -0.1519 -0.4627 0.211 Uiso calc R 1 1
H H16B 0.7388 -0.1334 -0.4849 0.211 Uiso calc R 1 1
H H16C 0.6200 -0.1013 -0.5787 0.211 Uiso calc R 1 1
C C17 0.7101(10) 0.0352(7) -0.4836(10) 0.141(5) Uani d . 1 1
H H17A 0.6452 0.0544 -0.5505 0.211 Uiso calc R 1 1
H H17B 0.7820 0.0201 -0.5159 0.211 Uiso calc R 1 1
H H17C 0.7332 0.0764 -0.4224 0.211 Uiso calc R 1 1
N N1 0.5073(8) 0.3492(5) -0.1998(8) 0.091(2) Uani d U 1 1
N N2 0.6593(8) -0.0410(5) -0.4200(8) 0.098(3) Uani d U 1 1
O O1 0.7562(4) 0.2041(3) 0.0827(4) 0.0467(13) Uani d . 1 1
O O2 0.5632(4) 0.1690(3) 0.0810(4) 0.0504(13) Uani d . 1 1
O O3 0.3021(4) 0.3156(2) 0.3202(4) 0.0395(12) Uani d . 1 1
O O4 0.3703(4) 0.4242(2) 0.4224(4) 0.0410(12) Uani d . 1 1
O O5 0.8182(4) 0.5022(2) 0.4600(4) 0.0447(12) Uani d . 1 1
O O6 0.9428(4) 0.4319(2) 0.3650(4) 0.0344(11) Uani d . 1 1
O O7 0.5483(4) 0.2215(3) -0.1834(5) 0.0544(14) Uani d . 1 1
O O8 0.6406(5) 0.0438(3) -0.2719(5) 0.0551(14) Uani d . 1 1

loop_
_atom_site_aniso_label
_atom_site_aniso_U_11
_atom_site_aniso_U_22
_atom_site_aniso_U_33
_atom_site_aniso_U_12
_atom_site_aniso_U_13
_atom_site_aniso_U_23
Tb1 0.01970(16) 0.02548(17) 0.04074(19) 0.00104(17) 0.01207(13) 0.00197(17)
C1 0.034(4) 0.037(4) 0.049(5) -0.005(3) 0.016(4) -0.011(3)
C2 0.026(4) 0.033(4) 0.046(4) -0.007(3) 0.011(3) -0.009(3)
C3 0.023(4) 0.031(4) 0.052(4) 0.000(3) 0.020(3) -0.007(3)
C4 0.022(3) 0.028(3) 0.036(4) 0.000(3) 0.007(3) -0.003(3)
C5 0.030(4) 0.033(4) 0.038(4) 0.001(3) 0.015(3) -0.006(3)
C6 0.029(4) 0.033(4) 0.039(4) -0.006(3) 0.016(3) -0.007(3)
C7 0.028(4) 0.034(4) 0.049(4) -0.009(3) 0.009(3) -0.007(3)
C8 0.023(4) 0.035(4) 0.036(4) 0.002(3) 0.009(3) 0.001(3)
C9 0.025(4) 0.029(4) 0.040(4) 0.003(3) 0.013(3) -0.003(3)
C10 0.036(5) 0.059(6) 0.078(7) 0.003(4) -0.014(5) -0.001(5)
C11 0.092(8) 0.111(8) 0.079(7) 0.000(6) -0.002(6) 0.046(6)
C12 0.152(12) 0.108(9) 0.145(11) 0.077(8) 0.008(10) -0.025(8)
C13 0.145(6) 0.109(5) 0.126(6) -0.013(4) 0.001(4) 0.011(4)
C14 0.058(6) 0.152(10) 0.068(7) 0.016(7) 0.005(6) -0.041(7)
C15 0.163(13) 0.065(8) 0.179(12) -0.028(7) 0.066(10) 0.019(7)
C16 0.156(12) 0.139(10) 0.125(9) 0.008(9) 0.027(9) -0.099(8)
C17 0.126(11) 0.195(13) 0.117(10) -0.008(9) 0.058(9) 0.065(9)
N1 0.099(5) 0.066(4) 0.095(4) 0.008(4) -0.011(4) 0.006(4)
N2 0.093(5) 0.103(5) 0.094(4) 0.015(4) 0.013(4) -0.025(4)
O1 0.025(3) 0.058(3) 0.062(3) -0.006(2) 0.021(3) -0.025(2)
O2 0.041(3) 0.053(3) 0.063(3) -0.018(3) 0.025(3) -0.029(3)
O3 0.026(3) 0.036(3) 0.061(3) -0.008(2) 0.019(2) -0.016(2)
O4 0.024(3) 0.040(3) 0.064(3) -0.004(2) 0.022(2) -0.014(2)
O5 0.026(3) 0.041(3) 0.068(3) -0.009(2) 0.014(3) -0.028(2)
O6 0.018(2) 0.032(3) 0.054(3) 0.003(2) 0.010(2) -0.006(2)
O7 0.034(3) 0.037(3) 0.095(4) 0.007(2) 0.020(3) 0.032(3)
O8 0.055(3) 0.054(3) 0.062(4) -0.014(3) 0.024(3) -0.026(3)

loop_
_atom_type_symbol
_atom_type_description
_atom_type_scat_dispersion_real
_atom_type_scat_dispersion_imag
_atom_type_scat_source
C C 0.0033 0.0016 'International Tables Vol C Tables 4.2.6.8 and 6.1.1.4'
H H 0.0000 0.0000 'International Tables Vol C Tables 4.2.6.8 and 6.1.1.4'
N N 0.0061 0.0033 'International Tables Vol C Tables 4.2.6.8 and 6.1.1.4'
O O 0.0106 0.0060 'International Tables Vol C Tables 4.2.6.8 and 6.1.1.4'
Tb Tb -0.1723 4.1537 'International Tables Vol C Tables 4.2.6.8 and 6.1.1.4'

loop_
_geom_angle_atom_site_label_1
_geom_angle_atom_site_label_2
_geom_angle_atom_site_label_3
_geom_angle_site_symmetry_1
_geom_angle_site_symmetry_3
_geom_angle
O5 Tb1 O7 2_645 . 158.01(15)
O5 Tb1 O6 2_645 4_565 84.24(14)
O7 Tb1 O6 . 4_565 77.77(15)
O5 Tb1 O8 2_645 . 95.69(17)
O7 Tb1 O8 . . 92.37(18)
O6 Tb1 O8 4_565 . 76.59(15)
O5 Tb1 O2 2_645 . 84.73(16)
O7 Tb1 O2 . . 79.21(17)
O6 Tb1 O2 4_565 . 77.74(14)
O8 Tb1 O2 . . 154.14(16)
O5 Tb1 O4 2_645 4_665 76.21(14)
O7 Tb1 O4 . 4_665 125.67(15)
O6 Tb1 O4 4_565 4_665 144.63(14)
O8 Tb1 O4 . 4_665 76.37(16)
O2 Tb1 O4 . 4_665 128.27(16)
O5 Tb1 O3 2_645 4_665 128.97(14)
O7 Tb1 O3 . 4_665 72.82(14)
O6 Tb1 O3 4_565 4_665 139.07(14)
O8 Tb1 O3 . 4_665 76.85(15)
O2 Tb1 O3 . 4_665 122.52(15)
O4 Tb1 O3 4_665 4_665 52.85(13)
O5 Tb1 O1 2_645 . 94.68(16)
O7 Tb1 O1 . . 87.62(17)
O6 Tb1 O1 4_565 . 130.58(13)
O8 Tb1 O1 . . 151.84(15)
O2 Tb1 O1 . . 53.07(14)
O4 Tb1 O1 4_665 . 80.81(14)
O3 Tb1 O1 4_665 . 76.26(14)
O1 C1 O2 . . 121.3(6)
O1 C1 C2 . . 120.0(6)
O2 C1 C2 . . 118.5(6)
C3 C2 C7 . . 117.8(6)
C3 C2 C1 . . 122.3(5)
C7 C2 C1 . . 119.8(6)
C4 C3 C2 . . 121.9(5)
C4 C3 H3 . . 119.1
C2 C3 H3 . . 119.1
C3 C4 C5 . . 118.7(6)
C3 C4 C8 . . 121.3(5)
C5 C4 C8 . . 120.0(5)
C4 C5 C6 . . 121.5(5)
C4 C5 H5 . . 119.2
C6 C5 H5 . . 119.2
C7 C6 C5 . . 117.5(5)
C7 C6 C9 . . 120.4(6)
C5 C6 C9 . . 122.1(5)
C6 C7 C2 . . 122.6(6)
C6 C7 H7 . . 118.7
C2 C7 H7 . . 118.7
O6 C8 O5 . . 126.4(6)
O6 C8 C4 . . 117.2(6)
O5 C8 C4 . . 116.3(5)
O3 C9 O4 . . 121.3(5)
O3 C9 C6 . . 119.2(5)
O4 C9 C6 . . 119.5(6)
O3 C9 Tb1 . 4_566 60.7(3)
O4 C9 Tb1 . 4_566 60.6(3)
C6 C9 Tb1 . 4_566 179.1(5)
O7 C10 N1 . . 120.8(9)
O7 C10 C11 . . 120.1(8)
N1 C10 C11 . . 119.1(9)
C10 C11 H11A . . 109.5
C10 C11 H11B . . 109.5
H11A C11 H11B . . 109.5
C10 C11 H11C . . 109.5
H11A C11 H11C . . 109.5
H11B C11 H11C . . 109.5
N1 C12 H12A . . 109.5
N1 C12 H12B . . 109.5
H12A C12 H12B . . 109.5
N1 C12 H12C . . 109.5
H12A C12 H12C . . 109.5
H12B C12 H12C . . 109.5
N1 C13 H13A . . 109.5
N1 C13 H13B . . 109.5
H13A C13 H13B . . 109.5
N1 C13 H13C . . 109.5
H13A C13 H13C . . 109.5
H13B C13 H13C . . 109.5
N2 C14 O8 . . 133.4(13)
N2 C14 C15 . . 108.7(11)
O8 C14 C15 . . 117.8(9)
C14 C15 H15A . . 109.5
C14 C15 H15B . . 109.5
H15A C15 H15B . . 109.5
C14 C15 H15C . . 109.5
H15A C15 H15C . . 109.5
H15B C15 H15C . . 109.5
N2 C16 H16A . . 109.5
N2 C16 H16B . . 109.5
H16A C16 H16B . . 109.5
N2 C16 H16C . . 109.5
H16A C16 H16C . . 109.5
H16B C16 H16C . . 109.5
N2 C17 H17A . . 109.5
N2 C17 H17B . . 109.5
H17A C17 H17B . . 109.5
N2 C17 H17C . . 109.5
H17A C17 H17C . . 109.5
H17B C17 H17C . . 109.5
C10 N1 C12 . . 120.3(9)
C10 N1 C13 . . 124.1(10)
C12 N1 C13 . . 114.8(9)
C14 N2 C16 . . 138.5(11)
C14 N2 C17 . . 108.0(10)
C16 N2 C17 . . 113.5(9)
C1 O1 Tb1 . . 90.9(4)
C1 O2 Tb1 . . 93.8(4)
C9 O3 Tb1 . 4_566 93.0(3)
C9 O4 Tb1 . 4_566 92.9(4)
C8 O5 Tb1 . 2_655 159.8(4)
C8 O6 Tb1 . 4_666 150.0(4)
C10 O7 Tb1 . . 151.8(5)
C14 O8 Tb1 . . 147.0(7)

loop_
_geom_bond_atom_site_label_1
_geom_bond_atom_site_label_2
_geom_bond_site_symmetry_2
_geom_bond_distance
Tb1 O5 2_645 2.271(4)
Tb1 O7 . 2.299(4)
Tb1 O6 4_565 2.339(4)
Tb1 O8 . 2.348(5)
Tb1 O2 . 2.406(4)
Tb1 O4 4_665 2.454(4)
Tb1 O3 4_665 2.456(4)
Tb1 O1 . 2.471(4)
C1 O1 . 1.248(7)
C1 O2 . 1.253(7)
C1 C2 . 1.517(8)
C2 C3 . 1.388(8)
C2 C7 . 1.405(8)
C3 C4 . 1.387(7)
C3 H3 . 0.9300
C4 C5 . 1.402(7)
C4 C8 . 1.523(8)
C5 C6 . 1.403(8)
C5 H5 . 0.9300
C6 C7 . 1.389(8)
C6 C9 . 1.481(8)
C7 H7 . 0.9300
C8 O6 . 1.238(6)
C8 O5 . 1.246(6)
C9 O3 . 1.250(7)
C9 O4 . 1.257(6)
C10 O7 . 1.232(9)
C10 N1 . 1.285(10)
C10 C11 . 1.500(11)
C11 H11A . 0.9600
C11 H11B . 0.9600
C11 H11C . 0.9600
C12 N1 . 1.433(11)
C12 H12A . 0.9600
C12 H12B . 0.9600
C12 H12C . 0.9600
C13 N1 . 1.454(10)
C13 H13A . 0.9600
C13 H13B . 0.9600
C13 H13C . 0.9600
C14 N2 . 1.175(10)
C14 O8 . 1.221(11)
C14 C15 . 1.589(13)
C15 H15A . 0.9600
C15 H15B . 0.9600
C15 H15C . 0.9600
C16 N2 . 1.440(10)
C16 H16A . 0.9600
C16 H16B . 0.9600
C16 H16C . 0.9600
C17 N2 . 1.609(11)
C17 H17A . 0.9600
C17 H17B . 0.9600
C17 H17C . 0.9600
O3 Tb1 4_566 2.456(4)
O4 Tb1 4_566 2.454(4)
O5 Tb1 2_655 2.271(4)
O6 Tb1 4_666 2.338(4)

loop_
_geom_torsion_atom_site_label_1
_geom_torsion_atom_site_label_2
_geom_torsion_atom_site_label_3
_geom_torsion_atom_site_label_4
_geom_torsion_site_symmetry_1
_geom_torsion_site_symmetry_4
_geom_torsion
O1 C1 C2 C3 . . -5.5(11)
O2 C1 C2 C3 . . 178.8(7)
O1 C1 C2 C7 . . 172.2(6)
O2 C1 C2 C7 . . -3.6(10)
C7 C2 C3 C4 . . 0.7(10)
C1 C2 C3 C4 . . 178.4(6)
C2 C3 C4 C5 . . 0.3(9)
C2 C3 C4 C8 . . -177.6(6)
C3 C4 C5 C6 . . -1.2(9)
C8 C4 C5 C6 . . 176.8(6)
C4 C5 C6 C7 . . 0.8(9)
C4 C5 C6 C9 . . 179.0(6)
C5 C6 C7 C2 . . 0.3(10)
C9 C6 C7 C2 . . -177.9(6)
C3 C2 C7 C6 . . -1.1(10)
C1 C2 C7 C6 . . -178.8(6)
C3 C4 C8 O6 . . -2.1(9)
C5 C4 C8 O6 . . 180.0(5)
C3 C4 C8 O5 . . 175.2(6)
C5 C4 C8 O5 . . -2.7(9)
C7 C6 C9 O3 . . 5.8(9)
C5 C6 C9 O3 . . -172.3(6)
C7 C6 C9 O4 . . -174.3(6)
C5 C6 C9 O4 . . 7.6(9)
O7 C10 N1 C12 . . -6.3(13)
C11 C10 N1 C12 . . 172.2(9)
O7 C10 N1 C13 . . -176.0(8)
C11 C10 N1 C13 . . 2.6(14)
O8 C14 N2 C16 . . -177.2(11)
C15 C14 N2 C16 . . -0.4(18)
O8 C14 N2 C17 . . 4.1(17)
C15 C14 N2 C17 . . -179.2(8)
O2 C1 O1 Tb1 . . 9.3(7)
C2 C1 O1 Tb1 . . -166.4(6)
O5 Tb1 O1 C1 2_645 . -85.0(4)
O7 Tb1 O1 C1 . . 73.1(4)
O6 Tb1 O1 C1 4_565 . 1.5(5)
O8 Tb1 O1 C1 . . 163.7(4)
O2 Tb1 O1 C1 . . -5.1(4)
O4 Tb1 O1 C1 4_665 . -160.2(4)
O3 Tb1 O1 C1 4_665 . 146.0(4)
O1 C1 O2 Tb1 . . -9.5(8)
C2 C1 O2 Tb1 . . 166.2(5)
O5 Tb1 O2 C1 2_645 . 105.0(5)
O7 Tb1 O2 C1 . . -90.1(5)
O6 Tb1 O2 C1 4_565 . -169.7(5)
O8 Tb1 O2 C1 . . -162.8(4)
O4 Tb1 O2 C1 4_665 . 37.2(5)
O3 Tb1 O2 C1 4_665 . -28.6(5)
O1 Tb1 O2 C1 . . 5.1(4)
O4 C9 O3 Tb1 . 4_566 1.1(6)
C6 C9 O3 Tb1 . 4_566 -179.0(5)
O3 C9 O4 Tb1 . 4_566 -1.1(6)
C6 C9 O4 Tb1 . 4_566 179.0(5)
O6 C8 O5 Tb1 . 2_655 -6.1(17)
C4 C8 O5 Tb1 . 2_655 177.0(9)
O5 C8 O6 Tb1 . 4_666 74.9(11)
C4 C8 O6 Tb1 . 4_666 -108.2(8)
N1 C10 O7 Tb1 . . -122.4(11)
C11 C10 O7 Tb1 . . 59.0(15)
O5 Tb1 O7 C10 2_645 . 165.9(11)
O6 Tb1 O7 C10 4_565 . -158.3(12)
O8 Tb1 O7 C10 . . -82.5(12)
O2 Tb1 O7 C10 . . 122.1(12)
O4 Tb1 O7 C10 4_665 . -7.6(13)
O3 Tb1 O7 C10 4_665 . -7.1(12)
O1 Tb1 O7 C10 . . 69.3(12)
N2 C14 O8 Tb1 . . -160.2(9)
C15 C14 O8 Tb1 . . 23.3(16)
O5 Tb1 O8 C14 2_645 . 6.7(11)
O7 Tb1 O8 C14 . . -152.8(11)
O6 Tb1 O8 C14 4_565 . -76.0(11)
O2 Tb1 O8 C14 . . -83.0(12)
O4 Tb1 O8 C14 4_665 . 81.0(11)
O3 Tb1 O8 C14 4_665 . 135.4(11)
O1 Tb1 O8 C14 . . 117.8(10)
